data_4306362
loop_
_publ_author_name
'Ghenadie Novitchi'
'Fabrice Riblet'
'Rosario Scopelliti'
'Lothar Helm'
'Aurelian Gulea'
'Andr\'e E. Merbach'

_publ_contact_author_address
;Ecole polytechnique f\'ed\'erale de Lausanne
Institut des sciences et ing\'enierie chimiques
EPFL SB ISIC LCIB
BCH 3108 (B\^at. BCH)
CH-1015 Lausanne
Switzerland
;
_publ_contact_author_email lothar.helm@epfl.ch
_publ_contact_author_fax '+41 21 693 98 71'
_publ_contact_author_name 'Lothar Helm'
_publ_contact_author_phone '+41 21 693 98 75'
_publ_section_title
;
Mechanism of Pyridine-Ligand Exchanges at the Different Labile Sites of
3d Heterometallic and Mixed Valence \m3-oxo Trinuclear Clusters
;
_journal_name_full 'Inorganic Chemistry'
_journal_page_first 10587
_journal_page_last 10599
_journal_paper_doi 10.1021/ic801206m
_journal_volume 47
_journal_year 2008
_chemical_formula_moiety 'C45 H45 Co Fe2 N3 O13, C11 H9 N, 2(C2 H3 N)'
_chemical_formula_sum 'C60 H60 Co Fe2 N6 O13'
_chemical_formula_weight 1243.77
_chemical_name_systematic
; 
 ? 
;
_space_group_IT_number 12
_symmetry_cell_setting monoclinic
_symmetry_space_group_name_Hall '-C 2y'
_symmetry_space_group_name_H-M 'C 1 2/m 1'
_atom_sites_solution_hydrogens geom
_atom_sites_solution_primary direct
_atom_sites_solution_secondary difmap
_audit_creation_method SHELXL-97
_cell_angle_alpha 90.00
_cell_angle_beta 97.12(3)
_cell_angle_gamma 90.00
_cell_formula_units_Z 4
_cell_length_a 20.318(4)
_cell_length_b 26.597(5)
_cell_length_c 11.162(2)
_cell_measurement_reflns_used 35
_cell_measurement_temperature 100(2)
_cell_measurement_theta_max 17.951
_cell_measurement_theta_min 4.233
_cell_volume 5985(2)
_computing_cell_refinement 'Dirax/lsq (Duisenberg & Schreurs, 1989-2000)'
_computing_data_collection 'Collect (Bruker AXS BV, 1997-2004)'
_computing_data_reduction 'EvalCCD (Duisenberg & Schreurs, 1990-2000)'
_computing_molecular_graphics 'Bruker SHELXTL'
_computing_publication_material 'Bruker SHELXTL'
_computing_structure_refinement 'SHELXL-97 (Sheldrick, 1997)'
_computing_structure_solution 'SHELXS-97 (Sheldrick, 1990)'
_diffrn_ambient_temperature 100(2)
_diffrn_measured_fraction_theta_full 0.993
_diffrn_measured_fraction_theta_max 0.993
_diffrn_measurement_device_type 'Bruker APEX II CCD'
_diffrn_measurement_method 'phi and omega scans'
_diffrn_radiation_monochromator graphite
_diffrn_radiation_source 'fine-focus sealed tube'
_diffrn_radiation_type MoK\a
_diffrn_radiation_wavelength 0.71073
_diffrn_reflns_av_R_equivalents 0.0660
_diffrn_reflns_av_sigmaI/netI 0.0406
_diffrn_reflns_limit_h_max 24
_diffrn_reflns_limit_h_min -24
_diffrn_reflns_limit_k_max 31
_diffrn_reflns_limit_k_min -31
_diffrn_reflns_limit_l_max 13
_diffrn_reflns_limit_l_min -13
_diffrn_reflns_number 39281
_diffrn_reflns_theta_full 25.03
_diffrn_reflns_theta_max 25.03
_diffrn_reflns_theta_min 2.98
_exptl_absorpt_coefficient_mu 0.819
_exptl_absorpt_correction_T_max 1.0000
_exptl_absorpt_correction_T_min 0.6306
_exptl_absorpt_correction_type multi-scan
_exptl_crystal_colour brown
_exptl_crystal_density_diffrn 1.380
_exptl_crystal_density_method 'not measured'
_exptl_crystal_description irregular
_exptl_crystal_F_000 2580
_exptl_crystal_size_max 0.41
_exptl_crystal_size_mid 0.35
_exptl_crystal_size_min 0.25
_refine_diff_density_max 0.827
_refine_diff_density_min -0.584
_refine_diff_density_rms 0.144
_refine_ls_extinction_coef 0.0047(6)
_refine_ls_extinction_expression Fc^*^=kFc[1+0.001xFc^2^\l^3^/sin(2\q)]^-1/4^
_refine_ls_extinction_method SHELXL
_refine_ls_goodness_of_fit_ref 1.126
_refine_ls_hydrogen_treatment riding
_refine_ls_matrix_type full
_refine_ls_number_parameters 415
_refine_ls_number_reflns 5368
_refine_ls_number_restraints 0
_refine_ls_restrained_S_all 1.126
_refine_ls_R_factor_all 0.1043
_refine_ls_R_factor_gt 0.0776
_refine_ls_shift/su_max 0.001
_refine_ls_shift/su_mean 0.000
_refine_ls_structure_factor_coef Fsqd
_refine_ls_weighting_details 'calc w=1/[\s^2^(Fo^2^)+(0.1035P)^2^+55.2463P] where P=(Fo^2^+2Fc^2^)/3'
_refine_ls_weighting_scheme calc
_refine_ls_wR_factor_gt 0.2069
_refine_ls_wR_factor_ref 0.2299
_reflns_number_gt 4087
_reflns_number_total 5368
_reflns_threshold_expression >2sigma(I)
_cod_data_source_file ic801206m_si_002_4.cif
_cod_data_source_block 3
_cod_depositor_comments
;
The following automatic conversions were performed:
'_symmetry_cell_setting' value 'Monoclinic' changed to 'monoclinic'
according to '/home/saulius/struct/CIF-dictionaries/cif_core.dic'
dictionary named 'cif_core.dic' version 2.4.1 from 2010-06-29.

Automatic conversion script
Id: cif_fix_enum 1527 2010-12-29 10:47:43Z saulius 
;
_cod_database_code 4306362

loop_
_symmetry_equiv_pos_as_xyz
'x, y, z'
'-x, y, -z'
'x+1/2, y+1/2, z'
'-x+1/2, y+1/2, -z'
'-x, -y, -z'
'x, -y, z'
'-x+1/2, -y+1/2, -z'
'x+1/2, -y+1/2, z'

loop_
_atom_site_label
_atom_site_type_symbol
_atom_site_fract_x
_atom_site_fract_y
_atom_site_fract_z
_atom_site_U_iso_or_equiv
_atom_site_adp_type
_atom_site_occupancy
_atom_site_symmetry_multiplicity
_atom_site_calc_flag
_atom_site_refinement_flags
_atom_site_disorder_assembly
_atom_site_disorder_group
Co1 Co 0.16480(5) 0.0000 0.29912(9) 0.0246(3) Uani 1 2 d S . .
Fe1 Fe 0.30743(4) 0.06237(3) 0.33813(8) 0.0302(3) Uani 1 1 d . . .
O1 O 0.15596(19) 0.05406(15) 0.1646(4) 0.0355(10) Uani 1 1 d . . .
O2 O 0.2515(2) 0.09680(15) 0.1940(4) 0.0421(11) Uani 1 1 d . . .
O3 O 0.1536(2) 0.05450(17) 0.4268(4) 0.0412(11) Uani 1 1 d . . .
O4 O 0.2504(2) 0.09658(19) 0.4540(4) 0.0507(13) Uani 1 1 d . . .
O5 O 0.3744(2) 0.04217(16) 0.2216(4) 0.0388(10) Uani 1 1 d . . .
O6 O 0.3759(2) 0.0421(2) 0.4834(4) 0.0497(12) Uani 1 1 d . . .
O7 O 0.2604(2) 0.0000 0.3268(5) 0.0244(11) Uani 1 2 d S . .
N1 N 0.0544(3) 0.0000 0.2675(5) 0.0224(13) Uani 1 2 d S . .
N2 N 0.3629(3) 0.1343(2) 0.3475(6) 0.0473(15) Uani 1 1 d . . .
C1 C 0.0218(5) 0.0157(4) 0.1635(10) 0.029(3) Uani 0.50 1 d P . .
H1 H 0.0471 0.0281 0.1036 0.035 Uiso 0.50 1 calc PR . .
C2 C -0.0483(5) 0.0153(3) 0.1361(9) 0.024(2) Uani 0.50 1 d P . .
H2 H -0.0690 0.0253 0.0587 0.029 Uiso 0.50 1 calc PR . .
C3 C -0.0861(4) 0.0000 0.2255(7) 0.0250(16) Uani 1 2 d S . .
C4 C -0.0519(5) -0.0157(4) 0.3353(10) 0.030(3) Uani 0.50 1 d P . .
H4 H -0.0756 -0.0267 0.3987 0.036 Uiso 0.50 1 calc PR . .
C5 C 0.0174(5) -0.0153(4) 0.3515(10) 0.031(3) Uani 0.50 1 d P . .
H5 H 0.0395 -0.0264 0.4268 0.037 Uiso 0.50 1 calc PR . .
C6 C -0.1600(4) 0.0000 0.2049(7) 0.0328(18) Uani 1 2 d S . .
C7 C -0.1943(5) 0.0000 0.0890(8) 0.057(3) Uani 1 2 d S . .
H7 H -0.1698 0.0000 0.0218 0.069 Uiso 1 2 calc SR . .
C8 C -0.2625(5) 0.0000 0.0686(10) 0.096(6) Uani 1 2 d S . .
H8 H -0.2846 0.0000 -0.0115 0.115 Uiso 1 2 calc SR . .
C9 C -0.2982(5) 0.0000 0.1661(10) 0.093(6) Uani 1 2 d S . .
H9 H -0.3453 0.0000 0.1530 0.111 Uiso 1 2 calc SR . .
C10 C -0.2663(6) 0.0000 0.2811(11) 0.105(7) Uani 1 2 d S . .
H10 H -0.2911 0.0000 0.3479 0.125 Uiso 1 2 calc SR . .
C11 C -0.1974(5) 0.0000 0.3003(9) 0.069(4) Uani 1 2 d S . .
H11 H -0.1756 0.0000 0.3806 0.082 Uiso 1 2 calc SR . .
C12 C 0.4297(4) 0.1347(3) 0.3545(9) 0.063(2) Uani 1 1 d . . .
H12 H 0.4527 0.1037 0.3682 0.075 Uiso 1 1 calc R . .
C13 C 0.4663(4) 0.1774(3) 0.3430(10) 0.073(3) Uani 1 1 d . . .
H13 H 0.5132 0.1753 0.3482 0.087 Uiso 1 1 calc R . .
C14 C 0.4350(4) 0.2233(3) 0.3237(9) 0.063(2) Uani 1 1 d . . .
C15 C 0.3654(4) 0.2238(3) 0.3191(10) 0.073(3) Uani 1 1 d . . .
H15 H 0.3413 0.2544 0.3075 0.088 Uiso 1 1 calc R . .
C16 C 0.3326(4) 0.1785(3) 0.3320(9) 0.066(3) Uani 1 1 d . . .
H16 H 0.2857 0.1793 0.3297 0.079 Uiso 1 1 calc R . .
C17 C 0.4726(4) 0.2709(3) 0.3015(10) 0.075(3) Uani 1 1 d . . .
C18 C 0.5402(5) 0.2743(4) 0.3465(12) 0.096(4) Uani 1 1 d . . .
H18 H 0.5623 0.2472 0.3897 0.115 Uiso 1 1 calc R . .
C19 C 0.5747(6) 0.3195(5) 0.3255(14) 0.106(5) Uani 1 1 d . . .
H19 H 0.6203 0.3223 0.3563 0.127 Uiso 1 1 calc R . .
C20 C 0.5446(5) 0.3584(4) 0.2634(14) 0.101(4) Uani 1 1 d . . .
H20 H 0.5692 0.3879 0.2507 0.121 Uiso 1 1 calc R . .
C21 C 0.4779(6) 0.3555(3) 0.2178(14) 0.110(5) Uani 1 1 d . . .
H21 H 0.4565 0.3825 0.1731 0.132 Uiso 1 1 calc R . .
C22 C 0.4425(5) 0.3108(3) 0.2400(12) 0.091(4) Uani 1 1 d . . .
H22 H 0.3966 0.3088 0.2112 0.109 Uiso 1 1 calc R . .
C23 C 0.1949(3) 0.0884(2) 0.1398(6) 0.0361(14) Uani 1 1 d . . .
C24 C 0.1716(4) 0.1217(4) 0.0326(9) 0.076(3) Uani 1 1 d . . .
H24A H 0.1237 0.1272 0.0288 0.114 Uiso 1 1 calc R . .
H24B H 0.1813 0.1054 -0.0419 0.114 Uiso 1 1 calc R . .
H24C H 0.1947 0.1541 0.0417 0.114 Uiso 1 1 calc R . .
C25 C 0.1919(3) 0.0876(3) 0.4774(6) 0.0482(18) Uani 1 1 d . . .
C26 C 0.1665(5) 0.1195(4) 0.5750(8) 0.074(3) Uani 1 1 d . . .
H26A H 0.2010 0.1434 0.6070 0.112 Uiso 1 1 calc R . .
H26B H 0.1554 0.0976 0.6403 0.112 Uiso 1 1 calc R . .
H26C H 0.1269 0.1379 0.5406 0.112 Uiso 1 1 calc R . .
C27 C 0.3916(4) 0.0000 0.1860(7) 0.0297(18) Uani 1 2 d S . .
C28 C 0.4387(4) 0.0000 0.0885(8) 0.042(2) Uani 1 2 d S . .
H28A H 0.4449 0.0345 0.0615 0.063 Uiso 0.50 1 calc PR . .
H28B H 0.4196 -0.0204 0.0198 0.063 Uiso 0.50 1 calc PR . .
H28C H 0.4817 -0.0141 0.1219 0.063 Uiso 0.50 1 calc PR . .
C29 C 0.3951(4) 0.0000 0.5248(8) 0.044(2) Uani 1 2 d S . .
C30 C 0.4456(5) 0.0000 0.6394(9) 0.060(3) Uani 1 2 d S . .
H30A H 0.4524 -0.0345 0.6692 0.090 Uiso 0.50 1 calc PR . .
H30B H 0.4288 0.0207 0.7016 0.090 Uiso 0.50 1 calc PR . .
H30C H 0.4879 0.0138 0.6206 0.090 Uiso 0.50 1 calc PR . .
N3 N -0.1799(9) 0.3059(6) -0.0223(15) 0.166(6) Uani 1 1 d . . .
C31 C -0.0365(7) 0.3061(4) -0.0068(14) 0.109(4) Uani 1 1 d . . .
C32 C -0.0710(7) 0.3482(4) 0.0313(14) 0.113(5) Uani 1 1 d . . .
H32 H -0.0467 0.3769 0.0620 0.136 Uiso 1 1 calc R . .
C33 C -0.1380(9) 0.3485(5) 0.0250(13) 0.117(5) Uani 1 1 d . . .
H33 H -0.1590 0.3776 0.0523 0.140 Uiso 1 1 calc R . .
C35 C -0.1433(12) 0.2661(6) -0.0557(15) 0.149(7) Uani 1 1 d . . .
H35 H -0.1669 0.2370 -0.0859 0.179 Uiso 1 1 calc R . .
C36 C -0.0712(9) 0.2647(5) -0.0488(14) 0.118(5) Uani 1 1 d . . .
H36 H -0.0491 0.2356 -0.0729 0.142 Uiso 1 1 calc R . .
N4 N 0.2119(11) 0.2640(8) 0.395(2) 0.223(10) Uani 1 1 d . . .
C37 C 0.1556(8) 0.3527(8) 0.3147(16) 0.155(7) Uani 1 1 d . . .
H37A H 0.1349 0.3681 0.3806 0.233 Uiso 1 1 calc R . .
H37B H 0.1220 0.3477 0.2448 0.233 Uiso 1 1 calc R . .
H37C H 0.1906 0.3749 0.2922 0.233 Uiso 1 1 calc R . .
C38 C 0.1851(10) 0.3029(9) 0.355(3) 0.183(10) Uani 1 1 d . . .

loop_
_atom_site_aniso_label
_atom_site_aniso_U_11
_atom_site_aniso_U_22
_atom_site_aniso_U_33
_atom_site_aniso_U_23
_atom_site_aniso_U_13
_atom_site_aniso_U_12
Co1 0.0270(6) 0.0258(6) 0.0224(6) 0.000 0.0085(4) 0.000
Fe1 0.0243(5) 0.0325(5) 0.0352(5) -0.0058(3) 0.0088(3) -0.0035(3)
O1 0.027(2) 0.037(2) 0.043(2) 0.0140(19) 0.0077(18) 0.0020(18)
O2 0.045(3) 0.026(2) 0.056(3) 0.009(2) 0.010(2) -0.0054(19)
O3 0.032(2) 0.049(3) 0.044(3) -0.022(2) 0.0129(19) -0.0033(19)
O4 0.046(3) 0.053(3) 0.056(3) -0.029(2) 0.019(2) -0.015(2)
O5 0.037(2) 0.033(2) 0.050(3) -0.002(2) 0.023(2) -0.0041(19)
O6 0.037(2) 0.066(3) 0.045(3) -0.004(3) -0.001(2) -0.014(2)
O7 0.025(3) 0.025(3) 0.025(3) 0.000 0.007(2) 0.000
N1 0.025(3) 0.027(3) 0.017(3) 0.000 0.006(2) 0.000
N2 0.032(3) 0.035(3) 0.078(4) -0.015(3) 0.018(3) -0.011(2)
C1 0.022(5) 0.035(7) 0.031(6) 0.000(4) 0.007(4) -0.002(4)
C2 0.030(5) 0.023(6) 0.019(5) 0.000(3) 0.001(4) -0.005(4)
C3 0.025(4) 0.031(4) 0.020(4) 0.000 0.006(3) 0.000
C4 0.022(5) 0.042(8) 0.027(5) 0.005(4) 0.008(4) 0.003(4)
C5 0.029(5) 0.042(8) 0.023(5) 0.002(4) 0.011(4) 0.002(4)
C6 0.027(4) 0.045(5) 0.027(4) 0.000 0.004(3) 0.000
C7 0.027(5) 0.127(10) 0.020(4) 0.000 0.009(4) 0.000
C8 0.024(5) 0.23(2) 0.033(6) 0.000 0.002(4) 0.000
C9 0.029(5) 0.214(19) 0.035(6) 0.000 0.003(5) 0.000
C10 0.032(6) 0.24(2) 0.041(7) 0.000 0.009(5) 0.000
C11 0.029(5) 0.154(13) 0.022(5) 0.000 0.004(4) 0.000
C12 0.042(4) 0.042(4) 0.106(7) -0.015(4) 0.018(4) -0.012(3)
C13 0.039(4) 0.054(5) 0.129(9) -0.021(5) 0.026(5) -0.013(4)
C14 0.052(4) 0.045(4) 0.097(7) -0.035(4) 0.029(4) -0.024(4)
C15 0.051(5) 0.037(4) 0.138(9) -0.028(5) 0.038(5) -0.012(3)
C16 0.041(4) 0.045(4) 0.117(8) -0.030(5) 0.032(4) -0.016(3)
C17 0.060(5) 0.043(5) 0.131(9) -0.035(5) 0.046(5) -0.026(4)
C18 0.070(6) 0.077(7) 0.140(11) -0.029(7) 0.012(6) -0.032(5)
C19 0.069(7) 0.080(8) 0.176(13) -0.043(8) 0.043(8) -0.039(6)
C20 0.073(7) 0.043(5) 0.196(14) -0.028(7) 0.051(8) -0.027(5)
C21 0.091(8) 0.036(5) 0.218(15) -0.022(7) 0.080(9) -0.020(5)
C22 0.065(6) 0.046(5) 0.173(12) -0.031(6) 0.062(7) -0.017(4)
C23 0.024(3) 0.034(3) 0.052(4) 0.011(3) 0.012(3) 0.007(3)
C24 0.058(5) 0.075(6) 0.096(7) 0.058(6) 0.008(5) 0.004(4)
C25 0.041(4) 0.058(4) 0.048(4) -0.027(4) 0.013(3) -0.004(3)
C26 0.072(6) 0.090(6) 0.067(5) -0.054(5) 0.030(4) -0.013(5)
C27 0.020(4) 0.047(5) 0.022(4) 0.000 0.003(3) 0.000
C28 0.030(5) 0.063(6) 0.036(5) 0.000 0.014(4) 0.000
C29 0.021(4) 0.081(8) 0.030(5) 0.000 0.011(4) 0.000
C30 0.026(5) 0.117(10) 0.036(5) 0.000 0.001(4) 0.000
N3 0.210(16) 0.124(11) 0.177(14) -0.031(11) 0.070(12) 0.011(11)
C31 0.139(11) 0.056(6) 0.138(11) -0.003(7) 0.040(10) -0.003(6)
C32 0.113(10) 0.062(7) 0.167(14) -0.019(7) 0.028(9) 0.010(7)
C33 0.161(14) 0.073(8) 0.122(11) -0.035(7) 0.036(10) 0.020(8)
C35 0.25(2) 0.083(9) 0.130(13) -0.024(9) 0.069(14) -0.021(12)
C36 0.167(14) 0.060(7) 0.135(12) -0.017(7) 0.049(11) -0.003(8)
N4 0.21(2) 0.187(19) 0.28(3) -0.062(19) 0.066(18) 0.003(16)
C37 0.121(12) 0.190(19) 0.153(15) -0.080(14) 0.012(11) -0.045(13)
C38 0.106(13) 0.117(14) 0.31(3) -0.049(18) -0.016(15) -0.004(11)

loop_
_atom_type_symbol
_atom_type_description
_atom_type_scat_dispersion_real
_atom_type_scat_dispersion_imag
_atom_type_scat_source
C C 0.0033 0.0016 'International Tables Vol C Tables 4.2.6.8 and 6.1.1.4'
H H 0.0000 0.0000 'International Tables Vol C Tables 4.2.6.8 and 6.1.1.4'
N N 0.0061 0.0033 'International Tables Vol C Tables 4.2.6.8 and 6.1.1.4'
O O 0.0106 0.0060 'International Tables Vol C Tables 4.2.6.8 and 6.1.1.4'
Fe Fe 0.3463 0.8444 'International Tables Vol C Tables 4.2.6.8 and 6.1.1.4'
Co Co 0.3494 0.9721 'International Tables Vol C Tables 4.2.6.8 and 6.1.1.4'

loop_
_geom_angle_atom_site_label_1
_geom_angle_atom_site_label_2
_geom_angle_atom_site_label_3
_geom_angle
_geom_angle_site_symmetry_1
_geom_angle_site_symmetry_3
_geom_angle_publ_flag
O7 Co1 O3 94.86(16) . . ?
O7 Co1 O3 94.86(16) . 6 ?
O3 Co1 O3 89.2(3) . 6 ?
O7 Co1 O1 96.40(16) . 6 ?
O3 Co1 O1 168.74(17) . 6 ?
O3 Co1 O1 90.34(19) 6 6 ?
O7 Co1 O1 96.40(16) . . ?
O3 Co1 O1 90.34(19) . . ?
O3 Co1 O1 168.74(17) 6 . ?
O1 Co1 O1 88.0(3) 6 . ?
O7 Co1 N1 179.9(2) . . ?
O3 Co1 N1 85.07(16) . . ?
O3 Co1 N1 85.07(16) 6 . ?
O1 Co1 N1 83.68(16) 6 . ?
O1 Co1 N1 83.68(16) . . ?
O7 Fe1 O4 96.29(19) . . ?
O7 Fe1 O2 96.38(19) . . ?
O4 Fe1 O2 89.7(2) . . ?
O7 Fe1 O5 95.48(18) . . ?
O4 Fe1 O5 168.20(18) . . ?
O2 Fe1 O5 88.07(18) . . ?
O7 Fe1 O6 96.2(2) . . ?
O4 Fe1 O6 89.9(2) . . ?
O2 Fe1 O6 167.40(18) . . ?
O5 Fe1 O6 89.71(19) . . ?
O7 Fe1 N2 178.7(2) . . ?
O4 Fe1 N2 84.92(19) . . ?
O2 Fe1 N2 83.2(2) . . ?
O5 Fe1 N2 83.31(19) . . ?
O6 Fe1 N2 84.2(2) . . ?
C23 O1 Co1 131.4(4) . . ?
C23 O2 Fe1 132.9(4) . . ?
C25 O3 Co1 133.2(4) . . ?
C25 O4 Fe1 131.5(4) . . ?
C27 O5 Fe1 131.6(4) . . ?
C29 O6 Fe1 131.9(5) . . ?
Fe1 O7 Fe1 120.5(3) . 6 ?
Fe1 O7 Co1 119.75(13) . . ?
Fe1 O7 Co1 119.75(13) 6 . ?
C1 N1 C5 116.5(8) . . ?
C1 N1 Co1 121.4(6) . . ?
C5 N1 Co1 122.2(6) . . ?
C16 N2 C12 116.6(6) . . ?
C16 N2 Fe1 122.1(4) . . ?
C12 N2 Fe1 120.8(5) . . ?
N1 C1 C2 124.3(9) . . ?
N1 C1 H1 117.9 . . ?
C2 C1 H1 117.9 . . ?
C3 C2 C1 118.4(9) . . ?
C3 C2 H2 120.8 . . ?
C1 C2 H2 120.8 . . ?
C2 C3 C4 117.2(8) . . ?
C2 C3 C6 121.5(7) . . ?
C4 C3 C6 121.2(7) . . ?
C3 C4 C5 119.7(9) . . ?
C3 C4 H4 120.2 . . ?
C5 C4 H4 120.2 . . ?
N1 C5 C4 123.9(10) . . ?
N1 C5 H5 118.0 . . ?
C4 C5 H5 118.0 . . ?
C11 C6 C7 117.2(8) . . ?
C11 C6 C3 121.3(8) . . ?
C7 C6 C3 121.5(7) . . ?
C8 C7 C6 122.1(9) . . ?
C8 C7 H7 119.0 . . ?
C6 C7 H7 119.0 . . ?
C7 C8 C9 119.1(10) . . ?
C7 C8 H8 120.4 . . ?
C9 C8 H8 120.4 . . ?
C10 C9 C8 120.4(10) . . ?
C10 C9 H9 119.8 . . ?
C8 C9 H9 119.8 . . ?
C9 C10 C11 119.9(11) . . ?
C9 C10 H10 120.1 . . ?
C11 C10 H10 120.1 . . ?
C6 C11 C10 121.4(9) . . ?
C6 C11 H11 119.3 . . ?
C10 C11 H11 119.3 . . ?
N2 C12 C13 123.6(8) . . ?
N2 C12 H12 118.2 . . ?
C13 C12 H12 118.2 . . ?
C12 C13 C14 120.2(7) . . ?
C12 C13 H13 119.9 . . ?
C14 C13 H13 119.9 . . ?
C13 C14 C15 117.0(7) . . ?
C13 C14 C17 122.2(7) . . ?
C15 C14 C17 120.7(8) . . ?
C16 C15 C14 118.6(8) . . ?
C16 C15 H15 120.7 . . ?
C14 C15 H15 120.7 . . ?
N2 C16 C15 123.9(7) . . ?
N2 C16 H16 118.0 . . ?
C15 C16 H16 118.0 . . ?
C22 C17 C18 119.1(8) . . ?
C22 C17 C14 121.9(8) . . ?
C18 C17 C14 119.0(10) . . ?
C17 C18 C19 118.3(12) . . ?
C17 C18 H18 120.8 . . ?
C19 C18 H18 120.8 . . ?
C20 C19 C18 122.0(11) . . ?
C20 C19 H19 119.0 . . ?
C18 C19 H19 119.0 . . ?
C19 C20 C21 120.4(9) . . ?
C19 C20 H20 119.8 . . ?
C21 C20 H20 119.8 . . ?
C20 C21 C22 118.2(12) . . ?
C20 C21 H21 120.9 . . ?
C22 C21 H21 120.9 . . ?
C17 C22 C21 122.0(10) . . ?
C17 C22 H22 119.0 . . ?
C21 C22 H22 119.0 . . ?
O2 C23 O1 126.0(6) . . ?
O2 C23 C24 117.1(6) . . ?
O1 C23 C24 116.9(6) . . ?
C23 C24 H24A 109.5 . . ?
C23 C24 H24B 109.5 . . ?
H24A C24 H24B 109.5 . . ?
C23 C24 H24C 109.5 . . ?
H24A C24 H24C 109.5 . . ?
H24B C24 H24C 109.5 . . ?
O3 C25 O4 125.4(6) . . ?
O3 C25 C26 117.7(6) . . ?
O4 C25 C26 116.9(6) . . ?
C25 C26 H26A 109.5 . . ?
C25 C26 H26B 109.5 . . ?
H26A C26 H26B 109.5 . . ?
C25 C26 H26C 109.5 . . ?
H26A C26 H26C 109.5 . . ?
H26B C26 H26C 109.5 . . ?
O5 C27 O5 126.8(7) 6 . ?
O5 C27 C28 116.6(4) 6 . ?
O5 C27 C28 116.6(4) . . ?
C27 C28 H28A 109.5 . . ?
C27 C28 H28B 109.5 . . ?
H28A C28 H28B 109.5 . . ?
C27 C28 H28C 109.5 . . ?
H28A C28 H28C 109.5 . . ?
H28B C28 H28C 109.5 . . ?
O6 C29 O6 126.3(9) 6 . ?
O6 C29 C30 116.8(4) 6 . ?
O6 C29 C30 116.8(4) . . ?
C29 C30 H30A 109.5 . . ?
C29 C30 H30B 109.5 . . ?
H30A C30 H30B 109.5 . . ?
C29 C30 H30C 109.5 . . ?
H30A C30 H30C 109.5 . . ?
H30B C30 H30C 109.5 . . ?
C35 N3 C33 112.5(16) . . ?
C36 C31 C32 119.3(13) . . ?
C36 C31 C31 120.6(10) . 2 ?
C32 C31 C31 120.0(10) . 2 ?
C33 C32 C31 121.5(13) . . ?
C33 C32 H32 119.2 . . ?
C31 C32 H32 119.2 . . ?
C32 C33 N3 123.0(12) . . ?
C32 C33 H33 118.5 . . ?
N3 C33 H33 118.5 . . ?
N3 C35 C36 125.5(16) . . ?
N3 C35 H35 117.3 . . ?
C36 C35 H35 117.3 . . ?
C31 C36 C35 118.2(13) . . ?
C31 C36 H36 120.9 . . ?
C35 C36 H36 120.9 . . ?
C38 C37 H37A 109.5 . . ?
C38 C37 H37B 109.5 . . ?
H37A C37 H37B 109.5 . . ?
C38 C37 H37C 109.5 . . ?
H37A C37 H37C 109.5 . . ?
H37B C37 H37C 109.5 . . ?
N4 C38 C37 175(2) . . ?

loop_
_geom_bond_atom_site_label_1
_geom_bond_atom_site_label_2
_geom_bond_distance
_geom_bond_site_symmetry_2
_geom_bond_publ_flag
Co1 O7 1.929(5) . ?
Co1 O3 2.065(4) . ?
Co1 O3 2.065(4) 6 ?
Co1 O1 2.071(4) 6 ?
Co1 O1 2.071(4) . ?
Co1 N1 2.227(6) . ?
Fe1 O7 1.911(3) . ?
Fe1 O4 2.053(4) . ?
Fe1 O2 2.064(5) . ?
Fe1 O5 2.066(4) . ?
Fe1 O6 2.073(5) . ?
Fe1 N2 2.217(5) . ?
O1 C23 1.261(7) . ?
O2 C23 1.252(7) . ?
O3 C25 1.263(8) . ?
O4 C25 1.270(8) . ?
O5 C27 1.254(5) . ?
O6 C29 1.255(7) . ?
O7 Fe1 1.911(3) 6 ?
N1 C1 1.331(13) . ?
N1 C5 1.335(12) . ?
N2 C16 1.329(10) . ?
N2 C12 1.350(9) . ?
C1 C2 1.420(14) . ?
C1 H1 0.9500 . ?
C2 C3 1.394(12) . ?
C2 H2 0.9500 . ?
C3 C4 1.396(13) . ?
C3 C6 1.491(11) . ?
C4 C5 1.397(15) . ?
C4 H4 0.9500 . ?
C5 H5 0.9500 . ?
C6 C11 1.383(12) . ?
C6 C7 1.391(12) . ?
C7 C8 1.376(14) . ?
C7 H7 0.9500 . ?
C8 C9 1.382(16) . ?
C8 H8 0.9500 . ?
C9 C10 1.365(16) . ?
C9 H9 0.9500 . ?
C10 C11 1.389(15) . ?
C10 H10 0.9500 . ?
C11 H11 0.9500 . ?
C12 C13 1.370(11) . ?
C12 H12 0.9500 . ?
C13 C14 1.382(12) . ?
C13 H13 0.9500 . ?
C14 C15 1.409(11) . ?
C14 C17 1.515(10) . ?
C15 C16 1.393(10) . ?
C15 H15 0.9500 . ?
C16 H16 0.9500 . ?
C17 C22 1.367(15) . ?
C17 C18 1.405(14) . ?
C18 C19 1.426(14) . ?
C18 H18 0.9500 . ?
C19 C20 1.348(18) . ?
C19 H19 0.9500 . ?
C20 C21 1.390(17) . ?
C20 H20 0.9500 . ?
C21 C22 1.426(12) . ?
C21 H21 0.9500 . ?
C22 H22 0.9500 . ?
C23 C24 1.518(10) . ?
C24 H24A 0.9800 . ?
C24 H24B 0.9800 . ?
C24 H24C 0.9800 . ?
C25 C26 1.519(9) . ?
C26 H26A 0.9800 . ?
C26 H26B 0.9800 . ?
C26 H26C 0.9800 . ?
C27 O5 1.254(5) 6 ?
C27 C28 1.536(11) . ?
C28 H28A 0.9800 . ?
C28 H28B 0.9800 . ?
C28 H28C 0.9800 . ?
C29 O6 1.255(7) 6 ?
C29 C30 1.538(13) . ?
C30 H30A 0.9800 . ?
C30 H30B 0.9800 . ?
C30 H30C 0.9800 . ?
N3 C35 1.37(2) . ?
N3 C33 1.48(2) . ?
C31 C36 1.360(17) . ?
C31 C32 1.414(16) . ?
C31 C31 1.47(3) 2 ?
C32 C33 1.354(18) . ?
C32 H32 0.9500 . ?
C33 H33 0.9500 . ?
C35 C36 1.46(2) . ?
C35 H35 0.9500 . ?
C36 H36 0.9500 . ?
N4 C38 1.23(3) . ?
C37 C38 1.50(3) . ?
C37 H37A 0.9800 . ?
C37 H37B 0.9800 . ?
C37 H37C 0.9800 . ?

loop_
_geom_torsion_atom_site_label_1
_geom_torsion_atom_site_label_2
_geom_torsion_atom_site_label_3
_geom_torsion_atom_site_label_4
_geom_torsion
_geom_torsion_site_symmetry_1
_geom_torsion_site_symmetry_2
_geom_torsion_site_symmetry_3
_geom_torsion_site_symmetry_4
_geom_torsion_publ_flag
O7 Co1 O1 C23 -23.1(5) . . . . ?
O3 Co1 O1 C23 71.8(5) . . . . ?
O3 Co1 O1 C23 159.3(8) 6 . . . ?
O1 Co1 O1 C23 -119.3(5) 6 . . . ?
N1 Co1 O1 C23 156.8(5) . . . . ?
O7 Fe1 O2 C23 19.7(6) . . . . ?
O4 Fe1 O2 C23 -76.6(6) . . . . ?
O5 Fe1 O2 C23 115.0(6) . . . . ?
O6 Fe1 O2 C23 -165.0(8) . . . . ?
N2 Fe1 O2 C23 -161.6(6) . . . . ?
O7 Co1 O3 C25 20.0(7) . . . . ?
O3 Co1 O3 C25 114.8(6) 6 . . . ?
O1 Co1 O3 C25 -157.7(9) 6 . . . ?
O1 Co1 O3 C25 -76.5(7) . . . . ?
N1 Co1 O3 C25 -160.1(7) . . . . ?
O7 Fe1 O4 C25 -21.2(7) . . . . ?
O2 Fe1 O4 C25 75.2(7) . . . . ?
O5 Fe1 O4 C25 154.4(9) . . . . ?
O6 Fe1 O4 C25 -117.4(7) . . . . ?
N2 Fe1 O4 C25 158.4(7) . . . . ?
O7 Fe1 O5 C27 -19.2(7) . . . . ?
O4 Fe1 O5 C27 165.3(9) . . . . ?
O2 Fe1 O5 C27 -115.4(6) . . . . ?
O6 Fe1 O5 C27 77.0(6) . . . . ?
N2 Fe1 O5 C27 161.2(7) . . . . ?
O7 Fe1 O6 C29 20.8(7) . . . . ?
O4 Fe1 O6 C29 117.1(7) . . . . ?
O2 Fe1 O6 C29 -154.5(8) . . . . ?
O5 Fe1 O6 C29 -74.7(7) . . . . ?
N2 Fe1 O6 C29 -158.0(7) . . . . ?
O4 Fe1 O7 Fe1 -134.9(3) . . . 6 ?
O2 Fe1 O7 Fe1 134.7(3) . . . 6 ?
O5 Fe1 O7 Fe1 46.0(3) . . . 6 ?
O6 Fe1 O7 Fe1 -44.3(3) . . . 6 ?
N2 Fe1 O7 Fe1 64(10) . . . 6 ?
O4 Fe1 O7 Co1 46.9(3) . . . . ?
O2 Fe1 O7 Co1 -43.5(3) . . . . ?
O5 Fe1 O7 Co1 -132.2(3) . . . . ?
O6 Fe1 O7 Co1 137.5(3) . . . . ?
N2 Fe1 O7 Co1 -114(10) . . . . ?
O3 Co1 O7 Fe1 -46.1(3) . . . . ?
O3 Co1 O7 Fe1 -135.7(3) 6 . . . ?
O1 Co1 O7 Fe1 133.4(3) 6 . . . ?
O1 Co1 O7 Fe1 44.8(3) . . . . ?
N1 Co1 O7 Fe1 -91(67) . . . . ?
O3 Co1 O7 Fe1 135.7(3) . . . 6 ?
O3 Co1 O7 Fe1 46.1(3) 6 . . 6 ?
O1 Co1 O7 Fe1 -44.8(3) 6 . . 6 ?
O1 Co1 O7 Fe1 -133.4(3) . . . 6 ?
N1 Co1 O7 Fe1 91(67) . . . 6 ?
O7 Co1 N1 C1 158(67) . . . . ?
O3 Co1 N1 C1 113.6(6) . . . . ?
O3 Co1 N1 C1 -156.8(6) 6 . . . ?
O1 Co1 N1 C1 -65.9(6) 6 . . . ?
O1 Co1 N1 C1 22.7(6) . . . . ?
O7 Co1 N1 C5 -21(67) . . . . ?
O3 Co1 N1 C5 -65.8(6) . . . . ?
O3 Co1 N1 C5 23.8(6) 6 . . . ?
O1 Co1 N1 C5 114.7(6) 6 . . . ?
O1 Co1 N1 C5 -156.7(6) . . . . ?
O7 Fe1 N2 C16 112(10) . . . . ?
O4 Fe1 N2 C16 -49.1(7) . . . . ?
O2 Fe1 N2 C16 41.2(7) . . . . ?
O5 Fe1 N2 C16 130.1(7) . . . . ?
O6 Fe1 N2 C16 -139.5(7) . . . . ?
O7 Fe1 N2 C12 -60(10) . . . . ?
O4 Fe1 N2 C12 139.1(7) . . . . ?
O2 Fe1 N2 C12 -130.5(7) . . . . ?
O5 Fe1 N2 C12 -41.7(7) . . . . ?
O6 Fe1 N2 C12 48.7(7) . . . . ?
C5 N1 C1 C2 -2.5(13) . . . . ?
Co1 N1 C1 C2 178.0(7) . . . . ?
N1 C1 C2 C3 3.5(14) . . . . ?
C1 C2 C3 C4 -2.3(11) . . . . ?
C1 C2 C3 C6 178.2(6) . . . . ?
C2 C3 C4 C5 0.4(12) . . . . ?
C6 C3 C4 C5 180.0(7) . . . . ?
C1 N1 C5 C4 0.4(13) . . . . ?
Co1 N1 C5 C4 179.9(8) . . . . ?
C3 C4 C5 N1 0.6(15) . . . . ?
C2 C3 C6 C11 -159.9(5) . . . . ?
C4 C3 C6 C11 20.5(5) . . . . ?
C2 C3 C6 C7 20.1(5) . . . . ?
C4 C3 C6 C7 -159.5(5) . . . . ?
C11 C6 C7 C8 0.0 . . . . ?
C3 C6 C7 C8 180.0 . . . . ?
C6 C7 C8 C9 0.0 . . . . ?
C7 C8 C9 C10 0.0 . . . . ?
C8 C9 C10 C11 0.0 . . . . ?
C7 C6 C11 C10 0.000(1) . . . . ?
C3 C6 C11 C10 180.0 . . . . ?
C9 C10 C11 C6 0.000(1) . . . . ?
C16 N2 C12 C13 -2.0(14) . . . . ?
Fe1 N2 C12 C13 170.2(8) . . . . ?
N2 C12 C13 C14 0.4(16) . . . . ?
C12 C13 C14 C15 1.2(15) . . . . ?
C12 C13 C14 C17 -175.6(10) . . . . ?
C13 C14 C15 C16 -1.1(15) . . . . ?
C17 C14 C15 C16 175.8(9) . . . . ?
C12 N2 C16 C15 2.1(14) . . . . ?
Fe1 N2 C16 C15 -170.0(8) . . . . ?
C14 C15 C16 N2 -0.6(16) . . . . ?
C13 C14 C17 C22 155.2(10) . . . . ?
C15 C14 C17 C22 -21.5(14) . . . . ?
C13 C14 C17 C18 -25.4(15) . . . . ?
C15 C14 C17 C18 157.9(10) . . . . ?
C22 C17 C18 C19 -0.2(16) . . . . ?
C14 C17 C18 C19 -179.6(10) . . . . ?
C17 C18 C19 C20 -0.7(19) . . . . ?
C18 C19 C20 C21 0(2) . . . . ?
C19 C20 C21 C22 0.8(19) . . . . ?
C18 C17 C22 C21 1.3(16) . . . . ?
C14 C17 C22 C21 -179.3(9) . . . . ?
C20 C21 C22 C17 -1.6(18) . . . . ?
Fe1 O2 C23 O1 0.8(10) . . . . ?
Fe1 O2 C23 C24 -177.8(6) . . . . ?
Co1 O1 C23 O2 1.5(10) . . . . ?
Co1 O1 C23 C24 -179.9(6) . . . . ?
Co1 O3 C25 O4 3.6(13) . . . . ?
Co1 O3 C25 C26 -176.1(6) . . . . ?
Fe1 O4 C25 O3 -3.0(13) . . . . ?
Fe1 O4 C25 C26 176.7(6) . . . . ?
Fe1 O5 C27 O5 -5.5(13) . . . 6 ?
Fe1 O5 C27 C28 174.4(5) . . . . ?
Fe1 O6 C29 O6 0.5(14) . . . 6 ?
Fe1 O6 C29 C30 -177.6(5) . . . . ?
C36 C31 C32 C33 -1(2) . . . . ?
C31 C31 C32 C33 -177.0(16) 2 . . . ?
C31 C32 C33 N3 -1(3) . . . . ?
C35 N3 C33 C32 1(2) . . . . ?
C33 N3 C35 C36 -1(3) . . . . ?
C32 C31 C36 C35 2(2) . . . . ?
C31 C31 C36 C35 177.5(17) 2 . . . ?
N3 C35 C36 C31 -1(3) . . . . ?
